data_4308354
loop_
_publ_author_name
'Zhengzhong Lin'
'Feilong Jiang'
'Lian Chen'
'Daqiang Yuan'
'Maochun Hong'

_publ_section_title
;
New 3-D Chiral Framework of Indium with 1,3,5-Benzenetricarboxylate
;
_journal_name_full 'Inorganic Chemistry'
_journal_page_first 73
_journal_page_last 76
_journal_paper_doi 10.1021/ic0494962
_journal_volume 44
_journal_year 2005
_chemical_formula_sum 'C28 H20 In2 N2 O14'
_chemical_formula_weight 838.10
_chemical_name_systematic '[In2(btc)2(mu-OH)2].2nHpy'
_space_group_IT_number 4
_symmetry_cell_setting monoclinic
_symmetry_space_group_name_Hall 'P 2yb'
_symmetry_space_group_name_H-M 'P 1 21 1'
_atom_sites_solution_hydrogens geom
_atom_sites_solution_primary direct
_atom_sites_solution_secondary difmap
_audit_creation_method SHELXL-97
_cell_angle_alpha 90.00
_cell_angle_beta 102.651(6)
_cell_angle_gamma 90.00
_cell_formula_units_Z 2
_cell_length_a 7.3181(12)
_cell_length_b 17.020(2)
_cell_length_c 10.5789(17)
_cell_measurement_temperature 293(2)
_cell_volume 1285.7(3)
_computing_structure_refinement 'SHELXL-97 (Sheldrick, 1997)'
_computing_structure_solution 'SHELXS-97 (Sheldrick, 1990)'
_diffrn_ambient_temperature 293(2)
_diffrn_measured_fraction_theta_full 0.956
_diffrn_measured_fraction_theta_max 0.956
_diffrn_radiation_monochromator graphite
_diffrn_radiation_source 'fine-focus sealed tube'
_diffrn_radiation_type MoK\a
_diffrn_radiation_wavelength 0.71073
_diffrn_reflns_av_R_equivalents 0.0526
_diffrn_reflns_av_sigmaI/netI 0.0983
_diffrn_reflns_limit_h_max 8
_diffrn_reflns_limit_h_min -5
_diffrn_reflns_limit_k_max 20
_diffrn_reflns_limit_k_min -20
_diffrn_reflns_limit_l_max 9
_diffrn_reflns_limit_l_min -12
_diffrn_reflns_number 6211
_diffrn_reflns_theta_full 25.03
_diffrn_reflns_theta_max 25.03
_diffrn_reflns_theta_min 2.85
_exptl_absorpt_coefficient_mu 1.881
_exptl_crystal_density_diffrn 2.165
_exptl_crystal_density_method 'not measured'
_exptl_crystal_F_000 824
_refine_diff_density_max 1.164
_refine_diff_density_min -1.326
_refine_diff_density_rms 0.179
_refine_ls_abs_structure_details 'Flack H D (1983), Acta Cryst. A39, 876-881'
_refine_ls_abs_structure_Flack 0.03(6)
_refine_ls_extinction_method none
_refine_ls_goodness_of_fit_ref 1.001
_refine_ls_hydrogen_treatment mixed
_refine_ls_matrix_type full
_refine_ls_number_parameters 415
_refine_ls_number_reflns 4110
_refine_ls_number_restraints 7
_refine_ls_restrained_S_all 1.001
_refine_ls_R_factor_all 0.0747
_refine_ls_R_factor_gt 0.0608
_refine_ls_shift/su_max 0.000
_refine_ls_shift/su_mean 0.000
_refine_ls_structure_factor_coef Fsqd
_refine_ls_weighting_details 'calc w=1/[\s^2^(Fo^2^)+(0.0497P)^2^+11.5000P] where P=(Fo^2^+2Fc^2^)/3'
_refine_ls_weighting_scheme calc
_refine_ls_wR_factor_gt 0.1301
_refine_ls_wR_factor_ref 0.1436
_reflns_number_gt 3385
_reflns_number_total 4110
_reflns_threshold_expression >2sigma(I)
_cod_data_source_file ic0494962si20041102_031456.cif
_cod_data_source_block In2(btc)2(OH)2.2nHPy
_cod_original_cell_volume 1285.6(3)
_cod_database_code 4308354

loop_
_symmetry_equiv_pos_as_xyz
'x, y, z'
'-x, y+1/2, -z'

loop_
_atom_site_label
_atom_site_type_symbol
_atom_site_fract_x
_atom_site_fract_y
_atom_site_fract_z
_atom_site_U_iso_or_equiv
_atom_site_adp_type
_atom_site_occupancy
_atom_site_symmetry_multiplicity
_atom_site_calc_flag
_atom_site_refinement_flags
_atom_site_disorder_assembly
_atom_site_disorder_group
In1 In -0.30667(13) 0.39814(5) 0.18043(8) 0.0245(2) Uani 1 1 d . . .
In2 In -0.20093(14) -0.04657(5) 0.73791(10) 0.0237(2) Uani 1 1 d . . .
O1 O -0.6691(18) 0.0367(6) -0.0818(9) 0.048(3) Uani 1 1 d . . .
O2 O -0.5860(17) -0.0748(6) 0.0196(10) 0.039(3) Uani 1 1 d . . .
O3 O -0.4620(14) 0.2875(5) 0.1265(9) 0.031(2) Uani 1 1 d . . .
O4 O -0.2825(16) 0.2892(6) 0.3210(10) 0.034(3) Uani 1 1 d . . .
O5 O -0.2972(15) -0.0667(6) 0.4989(10) 0.036(3) Uani 1 1 d . . .
O6 O -0.2541(14) 0.0496(5) 0.5904(9) 0.029(2) Uani 1 1 d . . .
O7 O -0.1445(15) 0.0673(6) 0.8573(10) 0.036(3) Uani 1 1 d . . .
O8 O -0.1111(16) -0.0428(7) 0.9652(11) 0.046(3) Uani 1 1 d . . .
O9 O -0.0840(14) 0.3204(5) 1.1127(9) 0.027(2) Uani 1 1 d . . .
O10 O 0.1932(14) 0.3285(5) 1.2591(9) 0.024(2) Uani 1 1 d . . .
O11 O 0.3000(15) 0.0694(6) 1.5321(9) 0.039(3) Uani 1 1 d . . .
O12 O 0.1167(16) -0.0287(6) 1.4502(10) 0.041(3) Uani 1 1 d . . .
O13 O 0.0803(12) -0.0498(6) 0.7094(9) 0.029(2) Uani 1 1 d . . .
O14 O -0.5044(11) 0.4510(6) 0.2672(7) 0.0178(16) Uani 1 1 d . . .
N1 N 0.493(2) 0.1961(8) 1.6235(16) 0.049(4) Uani 1 1 d . . .
H1 H 0.4353 0.1584 1.5771 0.058 Uiso 1 1 calc R . .
N2 N 0.085(2) 0.3416(10) 0.6747(15) 0.061(4) Uani 1 1 d . . .
H2 H 0.0746 0.3877 0.6407 0.073 Uiso 1 1 calc R . .
C1 C -0.5122(18) 0.0446(7) 0.1350(12) 0.020(3) Uani 1 1 d . . .
C2 C -0.496(2) 0.1241(9) 0.1308(13) 0.028(3) Uani 1 1 d . . .
H2A H -0.5384 0.1503 0.0528 0.034 Uiso 1 1 calc R . .
C3 C -0.417(2) 0.1666(7) 0.2410(14) 0.026(3) Uani 1 1 d . . .
C4 C -0.343(2) 0.1269(7) 0.3571(11) 0.022(3) Uani 1 1 d . . .
H4 H -0.2813 0.1550 0.4294 0.027 Uiso 1 1 calc R . .
C5 C -0.361(2) 0.0465(8) 0.3647(13) 0.025(3) Uani 1 1 d . . .
C6 C -0.4462(19) 0.0057(8) 0.2526(13) 0.025(3) Uani 1 1 d . . .
H6 H -0.4594 -0.0485 0.2563 0.030 Uiso 1 1 calc R . .
C7 C -0.598(2) 0.0012(10) 0.0158(14) 0.033(4) Uani 1 1 d . . .
C8 C -0.390(2) 0.2519(8) 0.2278(14) 0.031(3) Uani 1 1 d . . .
C9 C -0.299(2) 0.0062(9) 0.4939(14) 0.031(3) Uani 1 1 d . . .
C11 C -0.0243(18) 0.0772(7) 1.0853(12) 0.020(3) Uani 1 1 d . . .
C12 C -0.019(2) 0.1580(8) 1.0839(14) 0.028(3) Uani 1 1 d . . .
H12 H -0.0699 0.1844 1.0073 0.033 Uiso 1 1 calc R . .
C13 C 0.059(2) 0.2008(8) 1.1925(14) 0.027(3) Uani 1 1 d . . .
C14 C 0.1333(19) 0.1607(7) 1.3071(15) 0.026(3) Uani 1 1 d . . .
H14 H 0.1933 0.1883 1.3804 0.031 Uiso 1 1 calc R . .
C15 C 0.1175(19) 0.0792(8) 1.3115(13) 0.025(3) Uani 1 1 d U . .
C16 C 0.047(2) 0.0373(8) 1.2034(13) 0.027(3) Uani 1 1 d . . .
H16 H 0.0459 -0.0173 1.2063 0.032 Uiso 1 1 calc R . .
C17 C -0.098(2) 0.0295(9) 0.9649(14) 0.031(3) Uani 1 1 d . . .
C18 C 0.056(2) 0.2893(9) 1.1890(14) 0.030(3) Uani 1 1 d . . .
C19 C 0.184(2) 0.0378(8) 1.4388(14) 0.030(3) Uani 1 1 d . . .
C21 C 0.551(2) 0.1860(13) 1.7483(18) 0.056(5) Uani 1 1 d . . .
H21 H 0.5354 0.1375 1.7852 0.067 Uiso 1 1 calc R . .
C22 C 0.639(3) 0.2492(12) 1.829(2) 0.054(5) Uani 1 1 d . . .
H22 H 0.6718 0.2453 1.9187 0.065 Uiso 1 1 calc R . .
C23 C 0.672(3) 0.3147(12) 1.765(2) 0.066(6) Uani 1 1 d . . .
H23 H 0.7354 0.3561 1.8126 0.079 Uiso 1 1 calc R . .
C24 C 0.615(3) 0.3231(11) 1.632(2) 0.055(5) Uani 1 1 d . . .
H24 H 0.6430 0.3686 1.5915 0.066 Uiso 1 1 calc R . .
C25 C 0.522(3) 0.2655(10) 1.5654(19) 0.048(4) Uani 1 1 d . . .
H25 H 0.4745 0.2718 1.4770 0.058 Uiso 1 1 calc R . .
C26 C 0.022(3) 0.2800(12) 0.5973(17) 0.056(5) Uani 1 1 d . . .
H26 H -0.0342 0.2869 0.5102 0.067 Uiso 1 1 calc R . .
C27 C 0.043(3) 0.2072(13) 0.653(2) 0.060(6) Uani 1 1 d . . .
H27 H 0.0034 0.1629 0.6025 0.072 Uiso 1 1 calc R . .
C28 C 0.123(3) 0.1989(11) 0.785(3) 0.065(7) Uani 1 1 d . . .
H28 H 0.1369 0.1491 0.8217 0.078 Uiso 1 1 calc R . .
C29 C 0.181(3) 0.2622(12) 0.858(2) 0.061(6) Uani 1 1 d . . .
H29 H 0.2321 0.2561 0.9464 0.074 Uiso 1 1 calc R . .
C30 C 0.166(3) 0.3353(15) 0.8043(17) 0.063(6) Uani 1 1 d . . .
H30 H 0.2095 0.3795 0.8536 0.076 Uiso 1 1 calc R . .

loop_
_atom_site_aniso_label
_atom_site_aniso_U_11
_atom_site_aniso_U_22
_atom_site_aniso_U_33
_atom_site_aniso_U_23
_atom_site_aniso_U_13
_atom_site_aniso_U_12
In1 0.0252(5) 0.0249(5) 0.0223(5) 0.0004(5) 0.0029(4) 0.0000(5)
In2 0.0241(5) 0.0240(5) 0.0220(5) -0.0007(5) 0.0028(4) -0.0003(5)
O1 0.076(9) 0.045(6) 0.013(5) -0.017(5) -0.011(6) 0.012(6)
O2 0.056(8) 0.032(6) 0.029(6) -0.016(4) 0.010(5) -0.007(5)
O3 0.034(6) 0.027(5) 0.030(6) 0.004(4) 0.006(5) -0.001(4)
O4 0.046(7) 0.027(5) 0.027(6) 0.002(4) 0.003(5) -0.007(5)
O5 0.040(6) 0.035(6) 0.032(6) 0.011(4) 0.007(5) 0.006(4)
O6 0.042(7) 0.026(5) 0.020(5) -0.001(4) 0.010(5) 0.008(4)
O7 0.042(7) 0.030(5) 0.029(6) -0.015(5) -0.007(5) -0.002(5)
O8 0.059(7) 0.025(5) 0.055(7) 0.009(6) 0.013(6) -0.003(6)
O9 0.033(6) 0.029(5) 0.021(5) -0.004(4) 0.007(5) 0.013(4)
O10 0.024(6) 0.031(5) 0.013(5) -0.004(4) -0.004(4) 0.001(5)
O11 0.036(6) 0.057(7) 0.017(5) 0.007(5) -0.010(5) -0.020(5)
O12 0.054(7) 0.033(6) 0.028(5) 0.002(4) -0.007(5) -0.007(5)
O13 0.037(5) 0.015(4) 0.042(5) 0.006(5) 0.024(4) 0.004(5)
O14 0.021(4) 0.021(4) 0.011(4) -0.002(4) 0.003(3) 0.003(4)
N1 0.040(9) 0.045(8) 0.062(11) -0.021(7) 0.012(8) -0.003(7)
N2 0.078(12) 0.057(10) 0.051(10) 0.004(8) 0.025(9) -0.010(9)
C1 0.013(7) 0.028(7) 0.018(7) 0.001(5) 0.000(6) -0.007(5)
C2 0.020(8) 0.045(9) 0.015(7) -0.007(6) -0.008(6) -0.003(7)
C3 0.032(9) 0.018(6) 0.027(8) 0.001(6) 0.005(6) 0.003(6)
C4 0.036(9) 0.024(7) 0.005(6) -0.004(5) 0.000(6) -0.006(6)
C5 0.026(8) 0.027(7) 0.025(7) -0.003(6) 0.009(6) -0.001(6)
C6 0.025(8) 0.025(7) 0.023(7) -0.006(6) 0.002(6) 0.006(6)
C7 0.019(8) 0.055(10) 0.020(8) -0.014(7) -0.008(6) 0.003(7)
C8 0.043(10) 0.025(7) 0.023(8) 0.002(6) 0.002(7) 0.000(7)
C9 0.019(8) 0.050(9) 0.024(8) -0.003(7) 0.003(6) 0.005(7)
C11 0.018(7) 0.027(7) 0.013(7) -0.002(5) 0.000(6) 0.002(6)
C12 0.024(8) 0.035(8) 0.023(8) -0.003(6) 0.003(6) 0.011(6)
C13 0.033(9) 0.020(7) 0.029(8) -0.005(6) 0.010(7) -0.003(6)
C14 0.018(8) 0.014(6) 0.049(9) -0.005(6) 0.014(7) -0.003(5)
C15 0.011(6) 0.037(6) 0.022(6) 0.003(5) -0.007(5) 0.007(5)
C16 0.029(8) 0.029(7) 0.021(7) -0.010(6) -0.002(6) 0.000(6)
C17 0.019(8) 0.045(9) 0.029(8) -0.009(7) 0.007(6) -0.001(6)
C18 0.032(9) 0.036(8) 0.026(8) 0.008(6) 0.014(7) 0.012(7)
C19 0.029(8) 0.034(8) 0.030(8) -0.003(6) 0.016(7) 0.013(6)
C21 0.029(11) 0.092(16) 0.044(12) 0.014(11) 0.001(9) 0.020(10)
C22 0.044(12) 0.067(13) 0.051(12) -0.007(10) 0.007(10) 0.017(10)
C23 0.050(13) 0.048(12) 0.091(18) -0.032(11) -0.003(12) -0.006(9)
C24 0.057(13) 0.058(12) 0.065(14) 0.002(10) 0.042(11) 0.001(9)
C25 0.052(12) 0.039(9) 0.055(12) -0.013(8) 0.016(9) -0.009(8)
C26 0.063(14) 0.074(14) 0.024(9) 0.006(9) -0.003(9) 0.006(11)
C27 0.031(11) 0.068(13) 0.069(15) -0.032(11) -0.016(10) 0.007(9)
C28 0.039(12) 0.046(11) 0.12(2) -0.001(12) 0.044(13) -0.008(9)
C29 0.061(14) 0.060(13) 0.067(14) 0.025(11) 0.025(11) 0.017(11)
C30 0.052(13) 0.115(19) 0.024(9) -0.018(10) 0.009(9) -0.015(12)

loop_
_atom_type_symbol
_atom_type_description
_atom_type_scat_dispersion_real
_atom_type_scat_dispersion_imag
_atom_type_scat_source
C C 0.0033 0.0016 'International Tables Vol C Tables 4.2.6.8 and 6.1.1.4'
N N 0.0061 0.0033 'International Tables Vol C Tables 4.2.6.8 and 6.1.1.4'
O O 0.0106 0.0060 'International Tables Vol C Tables 4.2.6.8 and 6.1.1.4'
In In -0.7276 1.3100 'International Tables Vol C Tables 4.2.6.8 and 6.1.1.4'
H H 0.0000 0.0000 'International Tables Vol C Tables 4.2.6.8 and 6.1.1.4'

loop_
_geom_angle_atom_site_label_1
_geom_angle_atom_site_label_2
_geom_angle_atom_site_label_3
_geom_angle
_geom_angle_site_symmetry_1
_geom_angle_site_symmetry_3
_geom_angle_publ_flag
O13 In1 O14 96.8(3) 2_556 . ?
O13 In1 O2 123.8(4) 2_556 2_455 ?
O14 In1 O2 101.7(4) . 2_455 ?
O13 In1 O3 146.9(4) 2_556 . ?
O14 In1 O3 96.6(4) . . ?
O2 In1 O3 82.6(4) 2_455 . ?
O13 In1 O9 83.4(4) 2_556 1_554 ?
O14 In1 O9 169.1(3) . 1_554 ?
O2 In1 O9 87.0(4) 2_455 1_554 ?
O3 In1 O9 78.0(4) . 1_554 ?
O13 In1 O4 92.4(4) 2_556 . ?
O14 In1 O4 91.4(4) . . ?
O2 In1 O4 138.9(4) 2_455 . ?
O3 In1 O4 57.1(4) . . ?
O9 In1 O4 77.7(4) 1_554 . ?
O13 In1 O1 78.8(4) 2_556 2_455 ?
O14 In1 O1 77.8(4) . 2_455 ?
O2 In1 O1 54.8(3) 2_455 2_455 ?
O3 In1 O1 133.8(3) . 2_455 ?
O9 In1 O1 112.8(4) 1_554 2_455 ?
O4 In1 O1 165.1(3) . 2_455 ?
O13 In1 C8 120.1(4) 2_556 . ?
O14 In1 C8 96.5(4) . . ?
O2 In1 C8 109.9(4) 2_455 . ?
O3 In1 C8 28.0(4) . . ?
O9 In1 C8 74.2(4) 1_554 . ?
O4 In1 C8 29.2(4) . . ?
O1 In1 C8 161.0(4) 2_455 . ?
O13 In1 C7 101.7(4) 2_556 2_455 ?
O14 In1 C7 88.3(4) . 2_455 ?
O2 In1 C7 28.3(4) 2_455 2_455 ?
O3 In1 C7 108.9(4) . 2_455 ?
O9 In1 C7 102.4(4) 1_554 2_455 ?
O4 In1 C7 165.8(4) . 2_455 ?
O1 In1 C7 26.5(4) 2_455 2_455 ?
C8 In1 C7 136.9(5) . 2_455 ?
O10 In2 O13 87.3(4) 2_547 . ?
O10 In2 O14 90.2(4) 2_547 2_446 ?
O13 In2 O14 170.4(3) . 2_446 ?
O10 In2 O6 137.9(4) 2_547 . ?
O13 In2 O6 86.9(4) . . ?
O14 In2 O6 88.7(3) 2_446 . ?
O10 In2 O7 146.4(4) 2_547 . ?
O13 In2 O7 92.1(4) . . ?
O14 In2 O7 95.1(4) 2_446 . ?
O6 In2 O7 75.5(4) . . ?
O10 In2 O8 90.7(4) 2_547 . ?
O13 In2 O8 94.7(4) . . ?
O14 In2 O8 94.6(3) 2_446 . ?
O6 In2 O8 131.4(4) . . ?
O7 In2 O8 55.9(4) . . ?
O10 In2 O5 83.0(3) 2_547 . ?
O13 In2 O5 85.5(4) . . ?
O14 In2 O5 85.0(3) 2_446 . ?
O6 In2 O5 54.9(3) . . ?
O7 In2 O5 130.5(4) . . ?
O8 In2 O5 173.7(4) . . ?
O10 In2 C9 110.5(4) 2_547 . ?
O13 In2 C9 86.2(4) . . ?
O14 In2 C9 85.9(4) 2_446 . ?
O6 In2 C9 27.5(4) . . ?
O7 In2 C9 103.0(4) . . ?
O8 In2 C9 158.9(4) . . ?
O5 In2 C9 27.5(4) . . ?
O10 In2 C17 117.9(4) 2_547 . ?
O13 In2 C17 92.8(4) . . ?
O14 In2 C17 96.6(4) 2_446 . ?
O6 In2 C17 104.1(4) . . ?
O7 In2 C17 28.6(4) . . ?
O8 In2 C17 27.4(4) . . ?
O5 In2 C17 159.0(4) . . ?
C9 In2 C17 131.5(5) . . ?
C7 O1 In1 82.3(9) . 2_445 ?
C7 O2 In1 100.2(10) . 2_445 ?
C8 O3 In1 95.5(9) . . ?
C8 O4 In1 87.5(8) . . ?
C9 O5 In2 84.5(9) . . ?
C9 O6 In2 96.4(9) . . ?
C17 O7 In2 92.7(9) . . ?
C17 O8 In2 91.6(9) . . ?
C18 O9 In1 124.2(8) . 1_556 ?
C18 O10 In2 122.6(9) . 2_557 ?
C19 O11 N1 147.3(10) . . ?
In1 O13 In2 128.6(4) 2_546 . ?
In1 O14 In2 142.2(4) . 2_456 ?
C21 N1 C25 121.2(17) . . ?
C21 N1 O11 107.0(14) . . ?
C25 N1 O11 131.5(13) . . ?
C26 N2 C30 124.2(18) . . ?
C2 C1 C6 118.9(12) . . ?
C2 C1 C7 119.6(13) . . ?
C6 C1 C7 121.5(12) . . ?
C1 C2 C3 121.0(13) . . ?
C2 C3 C4 119.7(12) . . ?
C2 C3 C8 118.3(13) . . ?
C4 C3 C8 121.5(12) . . ?
C5 C4 C3 120.3(12) . . ?
C4 C5 C6 118.3(13) . . ?
C4 C5 C9 119.3(12) . . ?
C6 C5 C9 122.3(13) . . ?
C5 C6 C1 121.6(13) . . ?
O1 C7 O2 122.5(14) . . ?
O1 C7 C1 120.0(15) . . ?
O2 C7 C1 117.4(14) . . ?
O1 C7 In1 71.2(8) . 2_445 ?
O2 C7 In1 51.5(8) . 2_445 ?
C1 C7 In1 167.1(11) . 2_445 ?
O3 C8 O4 119.5(13) . . ?
O3 C8 C3 121.4(13) . . ?
O4 C8 C3 119.1(13) . . ?
O3 C8 In1 56.5(7) . . ?
O4 C8 In1 63.3(7) . . ?
C3 C8 In1 171.1(11) . . ?
O5 C9 O6 124.1(14) . . ?
O5 C9 C5 119.4(13) . . ?
O6 C9 C5 116.5(13) . . ?
O5 C9 In2 68.1(8) . . ?
O6 C9 In2 56.1(7) . . ?
C5 C9 In2 172.0(10) . . ?
C12 C11 C16 118.9(12) . . ?
C12 C11 C17 122.3(12) . . ?
C16 C11 C17 118.8(12) . . ?
C13 C12 C11 121.9(13) . . ?
C12 C13 C14 118.6(12) . . ?
C12 C13 C18 120.6(13) . . ?
C14 C13 C18 120.7(12) . . ?
C15 C14 C13 119.8(13) . . ?
C16 C15 C14 121.1(14) . . ?
C16 C15 C19 119.9(13) . . ?
C14 C15 C19 118.9(13) . . ?
C15 C16 C11 119.4(13) . . ?
O8 C17 O7 119.6(13) . . ?
O8 C17 C11 123.2(14) . . ?
O7 C17 C11 117.1(13) . . ?
O8 C17 In2 61.0(8) . . ?
O7 C17 In2 58.8(7) . . ?
C11 C17 In2 173.4(10) . . ?
O9 C18 O10 124.3(13) . . ?
O9 C18 C13 115.8(13) . . ?
O10 C18 C13 119.9(12) . . ?
O12 C19 O11 121.1(13) . . ?
O12 C19 C15 117.1(13) . . ?
O11 C19 C15 121.8(13) . . ?
N1 C21 C22 120(2) . . ?
C23 C22 C21 115.3(19) . . ?
C22 C23 C24 123.2(18) . . ?
C25 C24 C23 118.5(18) . . ?
C24 C25 N1 121.1(19) . . ?
N2 C26 C27 117.0(17) . . ?
C26 C27 C28 120.2(18) . . ?
C29 C28 C27 121(2) . . ?
C28 C29 C30 120(2) . . ?
C29 C30 N2 118(2) . . ?

loop_
_geom_bond_atom_site_label_1
_geom_bond_atom_site_label_2
_geom_bond_distance
_geom_bond_site_symmetry_2
_geom_bond_publ_flag
In1 O13 2.011(9) 2_556 ?
In1 O14 2.080(8) . ?
In1 O2 2.140(11) 2_455 ?
In1 O3 2.209(9) . ?
In1 O9 2.330(9) 1_554 ?
In1 O4 2.359(10) . ?
In1 O1 2.569(10) 2_455 ?
In1 C8 2.637(14) . ?
In1 C7 2.690(14) 2_455 ?
In2 O10 2.126(9) 2_547 ?
In2 O13 2.145(9) . ?
In2 O14 2.146(8) 2_446 ?
In2 O6 2.236(9) . ?
In2 O7 2.300(9) . ?
In2 O8 2.351(11) . ?
In2 O5 2.495(11) . ?
In2 C9 2.678(14) . ?
In2 C17 2.687(14) . ?
O1 C7 1.212(18) . ?
O1 In1 2.569(10) 2_445 ?
O2 C7 1.296(18) . ?
O2 In1 2.140(11) 2_445 ?
O3 C8 1.244(17) . ?
O4 C8 1.286(18) . ?
O5 C9 1.241(18) . ?
O6 C9 1.244(17) . ?
O7 C17 1.286(18) . ?
O8 C17 1.235(19) . ?
O9 C18 1.274(17) . ?
O9 In1 2.330(9) 1_556 ?
O10 C18 1.295(18) . ?
O10 In2 2.126(9) 2_557 ?
O11 C19 1.273(17) . ?
O11 N1 2.641(17) . ?
O12 C19 1.250(17) . ?
O13 In1 2.011(9) 2_546 ?
O14 In2 2.146(8) 2_456 ?
N1 C21 1.31(2) . ?
N1 C25 1.37(2) . ?
N2 C26 1.35(2) . ?
N2 C30 1.37(2) . ?
C1 C2 1.360(19) . ?
C1 C6 1.398(18) . ?
C1 C7 1.477(18) . ?
C2 C3 1.387(19) . ?
C3 C4 1.403(18) . ?
C3 C8 1.475(18) . ?
C4 C5 1.380(18) . ?
C5 C6 1.398(19) . ?
C5 C9 1.508(19) . ?
C7 In1 2.690(14) 2_445 ?
C11 C12 1.376(19) . ?
C11 C16 1.418(19) . ?
C11 C17 1.507(18) . ?
C12 C13 1.374(19) . ?
C13 C14 1.39(2) . ?
C13 C18 1.506(19) . ?
C14 C15 1.393(18) . ?
C15 C16 1.351(19) . ?
C15 C19 1.50(2) . ?
C21 C22 1.43(3) . ?
C22 C23 1.35(3) . ?
C23 C24 1.38(3) . ?
C24 C25 1.31(2) . ?
C26 C27 1.37(3) . ?
C27 C28 1.40(3) . ?
C28 C29 1.34(3) . ?
C29 C30 1.36(3) . ?
